data_1572547
loop_
_publ_author_name
'Kulyabin, Pavel S.'
'Goryunov, Georgy P.'
'Iashin, Andrei N.'
'Mladentsev, Dmitry Y.'
'Uborsky, Dmitry V.'
'Ehm, Christian'
'Canich, Jo Ann M.'
'Hagadorn, John R.'
'Voskoboynikov, Alexander Z.'

_publ_section_title
;
 Reversible C-C bond formation in group 4 metal complexes: nitrile
 extrusion <i>via</i> &#x3b2;-aryl elimination.
;
_journal_issue 38
_journal_name_full 'Chemical science'
_journal_page_first 15825
_journal_page_last 15834
_journal_paper_doi 10.1039/d4sc02173h
_journal_volume 15
_journal_year 2024
_chemical_formula_moiety 'C32 H45 Hf N3 Si'
_chemical_formula_sum 'C32 H45 Hf N3 Si'
_chemical_formula_weight 678.29
_space_group_crystal_system monoclinic
_space_group_IT_number 4
_space_group_name_Hall 'P 2yb'
_space_group_name_H-M_alt 'P 1 21 1'
_atom_sites_solution_hydrogens geom
_audit_creation_date 2021-12-06
_audit_creation_method
;
Olex2 1.3
(compiled 2020.11.12 svn.r5f609507 for OlexSys, GUI svn.r6226)
;
_audit_update_record
;
2023-10-16 deposited with the CCDC.	2024-09-10 downloaded from the CCDC.
;
_cell_angle_alpha 90
_cell_angle_beta 114.0880(10)
_cell_angle_gamma 90
_cell_formula_units_Z 4
_cell_length_a 9.4880(3)
_cell_length_b 38.1993(14)
_cell_length_c 9.6016(3)
_cell_measurement_reflns_used 7777
_cell_measurement_temperature 120.00
_cell_measurement_theta_max 28.26
_cell_measurement_theta_min 2.56
_cell_volume 3176.92(18)
_computing_cell_refinement 'SAINT V8.40B (?, 2016)'
_computing_data_collection 'APEX3 (Bruker, 2019)'
_computing_data_reduction 'SAINT V8.40B (?, 2016)'
_computing_molecular_graphics 'Olex2 1.3 (Dolomanov et al., 2009)'
_computing_publication_material 'Olex2 1.3 (Dolomanov et al., 2009)'
_computing_structure_refinement 'XL  (Sheldrick, 2008)'
_diffrn_ambient_temperature 120.00
_diffrn_measured_fraction_theta_full 0.998
_diffrn_measured_fraction_theta_max 0.998
_diffrn_measurement_device_type 'Bruker D8 Quest with Photon III detector'
_diffrn_measurement_method '\f and \w scans'
_diffrn_radiation_type MoK\a
_diffrn_radiation_wavelength 0.71073
_diffrn_reflns_av_R_equivalents 0.0513
_diffrn_reflns_av_unetI/netI 0.0850
_diffrn_reflns_Laue_measured_fraction_full 0.998
_diffrn_reflns_Laue_measured_fraction_max 0.998
_diffrn_reflns_limit_h_max 12
_diffrn_reflns_limit_h_min -12
_diffrn_reflns_limit_k_max 52
_diffrn_reflns_limit_k_min -52
_diffrn_reflns_limit_l_max 13
_diffrn_reflns_limit_l_min -12
_diffrn_reflns_number 31489
_diffrn_reflns_point_group_measured_fraction_full 0.998
_diffrn_reflns_point_group_measured_fraction_max 0.998
_diffrn_reflns_theta_full 25.242
_diffrn_reflns_theta_max 29.000
_diffrn_reflns_theta_min 2.557
_diffrn_source 'micro-focus sealed X-ray tube'
_diffrn_source_current 0.0
_diffrn_source_power 0.0
_diffrn_source_voltage 0.0
_diffrn_standards_number 0
_exptl_absorpt_coefficient_mu 3.345
_exptl_absorpt_correction_T_max 0.7465
_exptl_absorpt_correction_T_min 0.6393
_exptl_absorpt_correction_type multi-scan
_exptl_absorpt_process_details
;
SADABS-2016/2 (Bruker,2016/2) was used for absorption correction.
wR2(int) was 0.0924 before and 0.0637 after correction.
The Ratio of minimum to maximum transmission is 0.8564.
The \l/2 correction factor is Not present.
;
_exptl_crystal_colour yellow
_exptl_crystal_colour_primary yellow
_exptl_crystal_density_diffrn 1.418
_exptl_crystal_description block
_exptl_crystal_F_000 1376
_exptl_crystal_size_max 0.17
_exptl_crystal_size_mid 0.14
_exptl_crystal_size_min 0.09
_exptl_transmission_factor_max 0.753
_exptl_transmission_factor_min 0.600
_refine_diff_density_max 1.614
_refine_diff_density_min -1.244
_refine_diff_density_rms 0.144
_refine_ls_abs_structure_details
;
 Refined as an inversion twin.
;
_refine_ls_abs_structure_Flack 0.239(12)
_refine_ls_extinction_method none
_refine_ls_goodness_of_fit_ref 1.032
_refine_ls_hydrogen_treatment constr
_refine_ls_matrix_type full
_refine_ls_number_parameters 678
_refine_ls_number_reflns 16654
_refine_ls_number_restraints 1
_refine_ls_restrained_S_all 1.032
_refine_ls_R_factor_all 0.0524
_refine_ls_R_factor_gt 0.0469
_refine_ls_shift/su_max 0.002
_refine_ls_shift/su_mean 0.000
_refine_ls_structure_factor_coef Fsqd
_refine_ls_weighting_details 'w=1/[\s^2^(Fo^2^)+(0.0219P)^2^+2.2439P] where P=(Fo^2^+2Fc^2^)/3'
_refine_ls_weighting_scheme calc
_refine_ls_wR_factor_gt 0.0903
_refine_ls_wR_factor_ref 0.0932
_reflns_Friedel_coverage 0.972
_reflns_Friedel_fraction_full 0.998
_reflns_Friedel_fraction_max 0.999
_reflns_number_gt 15277
_reflns_number_total 16654
_reflns_threshold_expression 'I > 2\s(I)'
_cod_data_source_file d4sc02173h7.cif
_cod_data_source_block a_a
_cod_depositor_comments 'Adding full bibliography for 1572545--1572551.cif.'
_cod_database_code 1572547
_shelx_shelxl_version_number 2016/6
_shelx_space_group_comment
;
The symmetry employed for this shelxl refinement is uniquely defined
by the following loop, which should always be used as a source of
symmetry information in preference to the above space-group names.
They are only intended as comments.
;
_shelx_estimated_absorpt_t_max 0.753
_shelx_estimated_absorpt_t_min 0.600
_olex2_refinement_description
;
1. Twinned data refinement
 Scales: 0.761(12)
 0.239(12)
2. Fixed Uiso
 At 1.2 times of:
  All C(H) groups
 At 1.5 times of:
  All C(H,H,H) groups
3. Uiso/Uaniso restraints and constraints
Uanis(C33A) = Uanis(C32A)
Uanis(C33) = Uanis(C32)
4.a Ternary CH refined with riding coordinates:
 C24(H24), C27(H27), C24A(H24A), C27A(H27A)
4.b Aromatic/amide H refined with riding coordinates:
 C3(H3), C4(H4), C5(H5), C8(H8), C9(H9), C10(H10), C11(H11), C20(H20),
 C21(H21), C22(H22), C3A(H3A), C4A(H4A), C5A(H5A), C8A(H8A), C9A(H9A),
 C10A(H10A), C11A(H11A), C20A(H20A), C21A(H21A), C22A(H22A)
4.c Idealised Me refined as rotating group:
 C15(H15A,H15B,H15C), C16(H16A,H16B,H16C), C17(H17A,H17B,H17C), C25(H25A,H25B,
 H25C), C26(H26A,H26B,H26C), C28(H28A,H28B,H28C), C29(H29A,H29B,H29C), C30(H30A,
 H30B,H30C), C31(H31A,H31B,H31C), C32(H32A,H32B,H32C), C33(H33A,H33B,H33C),
 C15A(H15D,H15E,H15F), C16A(H16D,H16E,H16F), C17A(H17D,H17E,H17F), C25A(H25D,
 H25E,H25F), C26A(H26D,H26E,H26F), C28A(H28D,H28E,H28F), C29A(H29D,H29E,H29F),
 C30A(H30D,H30E,H30F), C31A(H31D,H31E,H31F), C32A(H32D,H32E,H32F), C33A(H33D,
 H33E,H33F)
;
_olex2_submission_special_instructions 'No special instructions were received'

loop_
_space_group_symop_operation_xyz
'x, y, z'
'-x, y+1/2, -z'

loop_
_atom_site_label
_atom_site_type_symbol
_atom_site_fract_x
_atom_site_fract_y
_atom_site_fract_z
_atom_site_U_iso_or_equiv
_atom_site_adp_type
_atom_site_occupancy
_atom_site_site_symmetry_order
_atom_site_calc_flag
_atom_site_refinement_flags_posn
_atom_site_refinement_flags_adp
_atom_site_refinement_flags_occupancy
_atom_site_disorder_assembly
_atom_site_disorder_group
Hf1 Hf 0.51236(4) 0.39544(2) 0.70052(4) 0.01632(8) Uani 1 1 d . . . . .
Si1 Si 0.3804(3) 0.31945(7) 0.5271(3) 0.0196(6) Uani 1 1 d . . . . .
N1 N 0.3100(9) 0.3895(2) 0.4446(8) 0.0204(18) Uani 1 1 d . . . . .
N2 N 0.5935(10) 0.4233(2) 0.5683(10) 0.0241(19) Uani 1 1 d . . . . .
N3 N 0.5116(9) 0.3409(2) 0.6817(8) 0.0171(17) Uani 1 1 d . . . . .
C2 C 0.2736(10) 0.3561(3) 0.3950(11) 0.020(2) Uani 1 1 d . . . . .
C3 C 0.1580(13) 0.3483(3) 0.2525(13) 0.034(3) Uani 1 1 d . . . . .
H3 H 0.131092 0.324702 0.222049 0.041 Uiso 1 1 calc R U . . .
C4 C 0.0832(15) 0.3756(3) 0.1563(14) 0.044(3) Uani 1 1 d . . . . .
H4 H 0.006172 0.371102 0.057111 0.052 Uiso 1 1 calc R U . . .
C5 C 0.1223(13) 0.4097(3) 0.2071(13) 0.035(3) Uani 1 1 d . . . . .
H5 H 0.072464 0.428640 0.141418 0.042 Uiso 1 1 calc R U . . .
C6 C 0.2330(12) 0.4164(3) 0.3518(12) 0.026(2) Uani 1 1 d . . . . .
C7 C 0.2691(12) 0.4530(3) 0.3994(11) 0.023(2) Uani 1 1 d . . . . .
C8 C 0.1458(14) 0.4739(3) 0.3909(13) 0.034(3) Uani 1 1 d . . . . .
H8 H 0.045538 0.463981 0.357821 0.041 Uiso 1 1 calc R U . . .
C9 C 0.1675(16) 0.5095(3) 0.4307(13) 0.041(3) Uani 1 1 d . . . . .
H9 H 0.082023 0.523511 0.423577 0.049 Uiso 1 1 calc R U . . .
C10 C 0.3084(15) 0.5238(3) 0.4786(13) 0.034(3) Uani 1 1 d . . . . .
H10 H 0.322928 0.547662 0.509800 0.041 Uiso 1 1 calc R U . . .
C11 C 0.4324(14) 0.5043(3) 0.4832(12) 0.028(2) Uani 1 1 d . . . . .
H11 H 0.530257 0.515204 0.511788 0.033 Uiso 1 1 calc R U . . .
C12 C 0.4162(11) 0.4687(3) 0.4462(10) 0.021(2) Uani 1 1 d . . . . .
C13 C 0.5531(11) 0.4455(3) 0.4633(10) 0.020(2) Uani 1 1 d . . . . .
C14 C 0.6281(13) 0.4493(3) 0.3502(11) 0.026(2) Uani 1 1 d . . . . .
C15 C 0.4987(15) 0.4451(4) 0.1917(12) 0.039(3) Uani 1 1 d . . . . .
H15A H 0.438464 0.424123 0.189439 0.059 Uiso 1 1 calc R U . . .
H15B H 0.543072 0.442851 0.116201 0.059 Uiso 1 1 calc R U . . .
H15C H 0.431271 0.465718 0.167710 0.059 Uiso 1 1 calc R U . . .
C16 C 0.7476(14) 0.4209(3) 0.3790(13) 0.036(3) Uani 1 1 d . . . . .
H16A H 0.828595 0.423509 0.482163 0.054 Uiso 1 1 calc R U . . .
H16B H 0.793304 0.422937 0.304341 0.054 Uiso 1 1 calc R U . . .
H16C H 0.698510 0.397963 0.369042 0.054 Uiso 1 1 calc R U . . .
C17 C 0.7061(14) 0.4849(3) 0.3629(13) 0.034(3) Uani 1 1 d . . . . .
H17A H 0.630055 0.503576 0.346366 0.050 Uiso 1 1 calc R U . . .
H17B H 0.748718 0.486606 0.285769 0.050 Uiso 1 1 calc R U . . .
H17C H 0.789601 0.487398 0.464769 0.050 Uiso 1 1 calc R U . . .
C18 C 0.6271(11) 0.3214(2) 0.8055(11) 0.020(2) Uani 1 1 d . . . . .
C19 C 0.5985(13) 0.3113(3) 0.9330(12) 0.027(2) Uani 1 1 d . . . . .
C20 C 0.7134(17) 0.2932(3) 1.0499(14) 0.040(3) Uani 1 1 d . . . . .
H20 H 0.695179 0.286364 1.136328 0.048 Uiso 1 1 calc R U . . .
C21 C 0.8509(15) 0.2849(3) 1.0457(14) 0.042(3) Uani 1 1 d . . . . .
H21 H 0.926536 0.272439 1.127988 0.051 Uiso 1 1 calc R U . . .
C22 C 0.8799(14) 0.2945(3) 0.9230(15) 0.039(3) Uani 1 1 d . . . . .
H22 H 0.976421 0.288652 0.920942 0.047 Uiso 1 1 calc R U . . .
C23 C 0.7676(12) 0.3131(3) 0.7974(11) 0.023(2) Uani 1 1 d . . . . .
C24 C 0.4487(14) 0.3213(3) 0.9498(13) 0.030(2) Uani 1 1 d . . . . .
H24 H 0.377006 0.332724 0.852958 0.036 Uiso 1 1 calc R U . . .
C25 C 0.485(2) 0.3474(4) 1.0790(16) 0.059(4) Uani 1 1 d . . . . .
H25A H 0.567288 0.337922 1.171613 0.088 Uiso 1 1 calc R U . . .
H25B H 0.392649 0.351567 1.097637 0.088 Uiso 1 1 calc R U . . .
H25C H 0.519979 0.369443 1.051381 0.088 Uiso 1 1 calc R U . . .
C26 C 0.3686(16) 0.2891(3) 0.9781(13) 0.038(3) Uani 1 1 d . . . . .
H26A H 0.345656 0.272479 0.893836 0.057 Uiso 1 1 calc R U . . .
H26B H 0.272296 0.296153 0.984787 0.057 Uiso 1 1 calc R U . . .
H26C H 0.436658 0.277905 1.073977 0.057 Uiso 1 1 calc R U . . .
C27 C 0.8111(12) 0.3246(3) 0.6679(13) 0.027(2) Uani 1 1 d . . . . .
H27 H 0.717110 0.335175 0.586501 0.032 Uiso 1 1 calc R U . . .
C28 C 0.8611(14) 0.2932(4) 0.5962(16) 0.049(4) Uani 1 1 d . . . . .
H28A H 0.968389 0.286978 0.660615 0.074 Uiso 1 1 calc R U . . .
H28B H 0.852401 0.299581 0.494181 0.074 Uiso 1 1 calc R U . . .
H28C H 0.794129 0.273065 0.588524 0.074 Uiso 1 1 calc R U . . .
C29 C 0.9367(13) 0.3527(3) 0.7205(14) 0.032(3) Uani 1 1 d . . . . .
H29A H 0.898052 0.373557 0.752944 0.049 Uiso 1 1 calc R U . . .
H29B H 0.964917 0.358790 0.636071 0.049 Uiso 1 1 calc R U . . .
H29C H 1.027722 0.343715 0.806223 0.049 Uiso 1 1 calc R U . . .
C30 C 0.2371(14) 0.2924(4) 0.5665(14) 0.038(3) Uani 1 1 d . . . . .
H30A H 0.291345 0.274405 0.642195 0.057 Uiso 1 1 calc R U . . .
H30B H 0.166477 0.281189 0.471990 0.057 Uiso 1 1 calc R U . . .
H30C H 0.178182 0.307432 0.606199 0.057 Uiso 1 1 calc R U . . .
C31 C 0.4580(14) 0.2903(3) 0.4207(13) 0.030(3) Uani 1 1 d . . . . .
H31A H 0.523463 0.303930 0.383846 0.045 Uiso 1 1 calc R U . . .
H31B H 0.372262 0.280006 0.333624 0.045 Uiso 1 1 calc R U . . .
H31C H 0.519216 0.271644 0.488278 0.045 Uiso 1 1 calc R U . . .
C32 C 0.3196(12) 0.4155(3) 0.7528(11) 0.0234(15) Uani 1 1 d . . . . .
H32A H 0.353138 0.417004 0.863589 0.035 Uiso 1 1 calc R U . . .
H32B H 0.231415 0.399458 0.710337 0.035 Uiso 1 1 calc R U . . .
H32C H 0.289019 0.438719 0.707456 0.035 Uiso 1 1 calc R U . . .
C33 C 0.7117(11) 0.4097(3) 0.9263(10) 0.0234(15) Uani 1 1 d . . . . .
H33A H 0.802372 0.416114 0.907439 0.035 Uiso 1 1 calc R U . . .
H33B H 0.736747 0.389537 0.995409 0.035 Uiso 1 1 calc R U . . .
H33C H 0.681432 0.429510 0.972840 0.035 Uiso 1 1 calc R U . . .
Hf1A Hf 0.76050(4) 0.60294(2) 0.58754(4) 0.01577(8) Uani 1 1 d . . . . .
Si1A Si 0.8975(3) 0.67910(7) 0.7540(3) 0.0182(6) Uani 1 1 d . . . . .
N1A N 0.9633(8) 0.6092(2) 0.8449(9) 0.0206(18) Uani 1 1 d . . . . .
N2A N 0.6805(9) 0.5751(2) 0.7221(8) 0.0201(17) Uani 1 1 d . . . . .
N3A N 0.7614(8) 0.6569(2) 0.6053(8) 0.0161(17) Uani 1 1 d . . . . .
C2A C 1.0012(12) 0.6433(3) 0.8906(11) 0.023(2) Uani 1 1 d . . . . .
C3A C 1.1131(13) 0.6505(3) 1.0357(13) 0.035(3) Uani 1 1 d . . . . .
H3A H 1.137435 0.674066 1.067621 0.042 Uiso 1 1 calc R U . . .
C4A C 1.1882(15) 0.6240(4) 1.1324(15) 0.048(4) Uani 1 1 d . . . . .
H4A H 1.264685 0.629070 1.231148 0.058 Uiso 1 1 calc R U . . .
C5A C 1.1521(14) 0.5890(3) 1.0854(14) 0.043(4) Uani 1 1 d . . . . .
H5A H 1.203805 0.570238 1.151245 0.052 Uiso 1 1 calc R U . . .
C6A C 1.0385(11) 0.5826(3) 0.9399(11) 0.023(2) Uani 1 1 d . . . . .
C7A C 1.0042(13) 0.5456(3) 0.8905(11) 0.027(2) Uani 1 1 d . . . . .
C8A C 1.1303(13) 0.5252(3) 0.8988(13) 0.034(3) Uani 1 1 d . . . . .
H8A H 1.229259 0.535824 0.931566 0.041 Uiso 1 1 calc R U . . .
C9A C 1.1141(15) 0.4900(3) 0.8603(15) 0.040(3) Uani 1 1 d . . . . .
H9A H 1.200563 0.476501 0.866783 0.048 Uiso 1 1 calc R U . . .
C10A C 0.9690(15) 0.4750(3) 0.8120(13) 0.037(3) Uani 1 1 d . . . . .
H10A H 0.955006 0.451099 0.782147 0.045 Uiso 1 1 calc R U . . .
C11A C 0.8427(15) 0.4948(3) 0.8070(12) 0.029(3) Uani 1 1 d . . . . .
H11A H 0.744858 0.483822 0.777538 0.035 Uiso 1 1 calc R U . . .
C12A C 0.8580(13) 0.5297(3) 0.8441(10) 0.024(2) Uani 1 1 d . . . . .
C13A C 0.7212(12) 0.5522(3) 0.8234(11) 0.021(2) Uani 1 1 d . . . . .
C14A C 0.6474(13) 0.5485(3) 0.9385(11) 0.027(2) Uani 1 1 d . . . . .
C15A C 0.7762(14) 0.5524(3) 1.1004(11) 0.033(3) Uani 1 1 d . . . . .
H15D H 0.852368 0.533678 1.118594 0.049 Uiso 1 1 calc R U . . .
H15E H 0.731307 0.550775 1.175724 0.049 Uiso 1 1 calc R U . . .
H15F H 0.826774 0.575167 1.109605 0.049 Uiso 1 1 calc R U . . .
C16A C 0.5265(14) 0.5768(3) 0.9114(12) 0.031(3) Uani 1 1 d . . . . .
H16D H 0.573315 0.599860 0.914773 0.047 Uiso 1 1 calc R U . . .
H16E H 0.486719 0.575501 0.990689 0.047 Uiso 1 1 calc R U . . .
H16F H 0.441601 0.573372 0.811087 0.047 Uiso 1 1 calc R U . . .
C17A C 0.5698(16) 0.5121(3) 0.9240(14) 0.036(3) Uani 1 1 d . . . . .
H17D H 0.477594 0.510947 0.827917 0.054 Uiso 1 1 calc R U . . .
H17E H 0.540383 0.508632 1.009723 0.054 Uiso 1 1 calc R U . . .
H17F H 0.642612 0.493775 0.925329 0.054 Uiso 1 1 calc R U . . .
C18A C 0.6448(11) 0.6765(2) 0.4832(10) 0.0177(19) Uani 1 1 d . . . . .
C19A C 0.6695(12) 0.6859(3) 0.3506(10) 0.022(2) Uani 1 1 d . . . . .
C20A C 0.5554(13) 0.7048(3) 0.2371(11) 0.025(2) Uani 1 1 d . . . . .
H20A H 0.571359 0.711677 0.149514 0.030 Uiso 1 1 calc R U . . .
C21A C 0.4181(12) 0.7142(3) 0.2473(11) 0.027(2) Uani 1 1 d . . . . .
H21A H 0.342308 0.727500 0.168539 0.032 Uiso 1 1 calc R U . . .
C22A C 0.3939(11) 0.7040(2) 0.3719(12) 0.023(2) Uani 1 1 d . . . . .
H22A H 0.299183 0.710005 0.377601 0.027 Uiso 1 1 calc R U . . .
C23A C 0.5038(11) 0.6850(3) 0.4918(11) 0.021(2) Uani 1 1 d . . . . .
C24A C 0.8125(14) 0.6765(3) 0.3288(12) 0.030(2) Uani 1 1 d . . . . .
H24A H 0.885202 0.664901 0.424714 0.036 Uiso 1 1 calc R U . . .
C25A C 0.7743(16) 0.6493(3) 0.1958(14) 0.041(3) Uani 1 1 d . . . . .
H25D H 0.715033 0.629810 0.211546 0.062 Uiso 1 1 calc R U . . .
H25E H 0.870607 0.640308 0.194676 0.062 Uiso 1 1 calc R U . . .
H25F H 0.713391 0.660689 0.098255 0.062 Uiso 1 1 calc R U . . .
C26A C 0.8963(14) 0.7073(3) 0.2988(13) 0.033(3) Uani 1 1 d . . . . .
H26D H 0.831701 0.717842 0.200158 0.049 Uiso 1 1 calc R U . . .
H26E H 0.993782 0.699378 0.297230 0.049 Uiso 1 1 calc R U . . .
H26F H 0.917523 0.724778 0.379769 0.049 Uiso 1 1 calc R U . . .
C27A C 0.4677(12) 0.6732(3) 0.6243(12) 0.025(2) Uani 1 1 d . . . . .
H27A H 0.564115 0.663061 0.703860 0.030 Uiso 1 1 calc R U . . .
C28A C 0.4196(12) 0.7040(3) 0.6952(12) 0.025(2) Uani 1 1 d . . . . .
H28D H 0.319151 0.712827 0.623343 0.037 Uiso 1 1 calc R U . . .
H28E H 0.496763 0.722693 0.718777 0.037 Uiso 1 1 calc R U . . .
H28F H 0.411769 0.696439 0.789337 0.037 Uiso 1 1 calc R U . . .
C29A C 0.3433(13) 0.6450(3) 0.5775(14) 0.033(3) Uani 1 1 d . . . . .
H29D H 0.317838 0.639396 0.664167 0.049 Uiso 1 1 calc R U . . .
H29E H 0.381503 0.623896 0.546043 0.049 Uiso 1 1 calc R U . . .
H29F H 0.250756 0.653495 0.492297 0.049 Uiso 1 1 calc R U . . .
C30A C 1.0441(13) 0.7029(3) 0.7053(14) 0.032(3) Uani 1 1 d . . . . .
H30D H 1.073726 0.688366 0.637531 0.048 Uiso 1 1 calc R U . . .
H30E H 1.135464 0.707889 0.798979 0.048 Uiso 1 1 calc R U . . .
H30F H 0.999764 0.724966 0.653814 0.048 Uiso 1 1 calc R U . . .
C31A C 0.8250(13) 0.7109(3) 0.8560(12) 0.025(2) Uani 1 1 d . . . . .
H31D H 0.760098 0.728443 0.783665 0.038 Uiso 1 1 calc R U . . .
H31E H 0.912629 0.722567 0.936285 0.038 Uiso 1 1 calc R U . . .
H31F H 0.764007 0.698518 0.901831 0.038 Uiso 1 1 calc R U . . .
C32A C 0.9509(11) 0.5830(2) 0.5339(10) 0.0155(13) Uani 1 1 d . . . . .
H32D H 1.049783 0.587810 0.619559 0.023 Uiso 1 1 calc R U . . .
H32E H 0.948538 0.594626 0.441967 0.023 Uiso 1 1 calc R U . . .
H32F H 0.939061 0.557683 0.516280 0.023 Uiso 1 1 calc R U . . .
C33A C 0.5606(11) 0.5881(2) 0.3627(10) 0.0155(13) Uani 1 1 d . . . . .
H33D H 0.572803 0.563725 0.337393 0.023 Uiso 1 1 calc R U . . .
H33E H 0.560742 0.603491 0.281229 0.023 Uiso 1 1 calc R U . . .
H33F H 0.462670 0.590624 0.373327 0.023 Uiso 1 1 calc R U . . .

loop_
_atom_site_aniso_label
_atom_site_aniso_U_11
_atom_site_aniso_U_22
_atom_site_aniso_U_33
_atom_site_aniso_U_23
_atom_site_aniso_U_13
_atom_site_aniso_U_12
Hf1 0.01900(17) 0.01363(16) 0.01601(17) -0.00076(15) 0.00682(14) 0.00011(15)
Si1 0.0220(14) 0.0148(13) 0.0210(13) -0.0020(11) 0.0078(12) -0.0031(10)
N1 0.019(4) 0.021(5) 0.017(4) 0.002(3) 0.004(3) 0.001(3)
N2 0.022(4) 0.022(5) 0.026(5) 0.000(4) 0.007(4) -0.007(4)
N3 0.022(4) 0.018(4) 0.015(4) 0.000(3) 0.011(3) -0.001(3)
C2 0.010(4) 0.018(5) 0.027(5) -0.004(4) 0.001(4) 0.000(4)
C3 0.034(6) 0.026(6) 0.034(6) -0.007(5) 0.004(5) -0.003(5)
C4 0.034(7) 0.040(7) 0.032(7) -0.005(6) -0.012(5) -0.003(6)
C5 0.029(6) 0.026(6) 0.034(6) 0.002(5) -0.004(5) 0.010(5)
C6 0.025(5) 0.018(5) 0.030(5) -0.004(4) 0.007(5) 0.007(4)
C7 0.024(5) 0.019(5) 0.021(5) 0.001(4) 0.004(4) 0.003(4)
C8 0.038(6) 0.023(6) 0.036(6) 0.006(5) 0.009(5) 0.010(5)
C9 0.063(9) 0.020(6) 0.035(6) 0.003(5) 0.015(6) 0.018(6)
C10 0.064(8) 0.011(5) 0.037(6) 0.001(4) 0.029(6) 0.003(5)
C11 0.036(6) 0.026(6) 0.023(5) -0.004(4) 0.015(5) -0.002(5)
C12 0.025(5) 0.019(5) 0.012(4) -0.001(4) 0.000(4) -0.001(4)
C13 0.023(5) 0.016(5) 0.016(4) -0.003(4) 0.004(4) -0.002(4)
C14 0.034(6) 0.024(5) 0.018(5) -0.004(4) 0.011(4) -0.006(5)
C15 0.054(9) 0.043(8) 0.024(6) 0.001(5) 0.019(6) 0.002(6)
C16 0.042(7) 0.038(7) 0.033(6) 0.005(5) 0.021(6) 0.002(6)
C17 0.042(7) 0.031(6) 0.032(6) 0.004(5) 0.020(6) -0.002(6)
C18 0.022(5) 0.010(4) 0.024(5) -0.002(4) 0.006(4) -0.002(4)
C19 0.036(6) 0.015(5) 0.028(5) -0.002(4) 0.012(5) -0.003(4)
C20 0.058(9) 0.016(6) 0.032(6) 0.003(5) 0.004(7) -0.008(6)
C21 0.044(8) 0.018(6) 0.039(7) 0.011(5) -0.011(6) -0.004(5)
C22 0.023(6) 0.027(6) 0.048(8) 0.004(6) -0.004(6) -0.004(5)
C23 0.027(5) 0.013(5) 0.025(5) 0.001(4) 0.007(4) 0.002(4)
C24 0.045(7) 0.025(6) 0.035(6) 0.000(5) 0.033(6) -0.003(5)
C25 0.111(13) 0.035(8) 0.061(9) -0.014(7) 0.066(10) -0.017(8)
C26 0.058(8) 0.031(6) 0.039(7) -0.007(5) 0.034(7) -0.011(6)
C27 0.025(5) 0.019(5) 0.042(6) -0.001(5) 0.019(5) 0.003(4)
C28 0.027(6) 0.057(9) 0.072(10) -0.007(7) 0.028(7) 0.001(6)
C29 0.032(6) 0.021(5) 0.049(7) 0.001(5) 0.021(6) -0.004(5)
C30 0.034(7) 0.035(7) 0.046(8) -0.002(6) 0.018(6) -0.017(6)
C31 0.044(7) 0.016(5) 0.029(6) -0.005(4) 0.014(5) 0.004(5)
C32 0.024(4) 0.027(4) 0.021(3) 0.002(3) 0.010(3) 0.005(3)
C33 0.024(4) 0.027(4) 0.021(3) 0.002(3) 0.010(3) 0.005(3)
Hf1A 0.01733(17) 0.01363(16) 0.01585(16) -0.00119(15) 0.00626(13) -0.00024(15)
Si1A 0.0173(13) 0.0139(13) 0.0238(14) -0.0048(11) 0.0089(11) -0.0016(10)
N1A 0.014(4) 0.023(5) 0.023(4) -0.003(3) 0.006(3) 0.001(3)
N2A 0.021(4) 0.022(4) 0.014(4) 0.000(3) 0.004(3) -0.003(3)
N3A 0.013(4) 0.016(4) 0.018(4) 0.000(3) 0.006(3) -0.001(3)
C2A 0.026(5) 0.015(5) 0.024(5) 0.000(4) 0.007(4) 0.006(4)
C3A 0.030(6) 0.025(6) 0.031(6) -0.013(5) -0.008(5) 0.001(5)
C4A 0.038(7) 0.041(8) 0.037(7) -0.009(6) -0.014(6) 0.022(6)
C5A 0.032(7) 0.034(7) 0.035(7) -0.010(6) -0.015(6) 0.009(5)
C6A 0.018(5) 0.021(5) 0.025(5) -0.007(4) 0.002(4) -0.002(4)
C7A 0.035(6) 0.017(5) 0.020(5) 0.002(4) 0.003(4) 0.006(4)
C8A 0.028(6) 0.024(6) 0.044(7) -0.002(5) 0.008(5) 0.007(5)
C9A 0.040(7) 0.030(7) 0.053(8) 0.003(6) 0.021(6) 0.016(5)
C10A 0.052(8) 0.016(5) 0.041(7) -0.004(5) 0.016(6) 0.004(5)
C11A 0.039(7) 0.019(5) 0.026(6) -0.002(5) 0.009(5) -0.002(5)
C12A 0.038(6) 0.019(5) 0.011(4) -0.002(4) 0.007(4) 0.001(4)
C13A 0.028(5) 0.017(5) 0.020(5) -0.007(4) 0.011(4) -0.006(4)
C14A 0.042(6) 0.022(5) 0.020(5) 0.005(4) 0.015(5) 0.003(5)
C15A 0.051(8) 0.028(7) 0.023(6) 0.012(4) 0.019(6) 0.004(5)
C16A 0.046(7) 0.023(6) 0.032(6) 0.002(4) 0.024(6) 0.006(5)
C17A 0.055(8) 0.025(6) 0.036(7) 0.007(5) 0.027(6) 0.001(6)
C18A 0.024(5) 0.012(4) 0.017(4) -0.003(4) 0.008(4) -0.007(4)
C19A 0.033(6) 0.019(5) 0.014(4) -0.005(4) 0.009(4) -0.005(4)
C20A 0.038(6) 0.020(5) 0.016(5) -0.001(4) 0.011(5) -0.004(5)
C21A 0.024(5) 0.024(5) 0.019(5) 0.000(4) -0.006(4) -0.007(4)
C22A 0.014(4) 0.011(4) 0.037(6) -0.002(4) 0.005(4) -0.001(4)
C23A 0.019(5) 0.023(5) 0.018(5) -0.002(4) 0.004(4) -0.003(4)
C24A 0.047(7) 0.022(5) 0.030(6) -0.001(4) 0.023(5) -0.001(5)
C25A 0.067(9) 0.026(6) 0.051(8) -0.013(5) 0.044(7) -0.006(6)
C26A 0.040(6) 0.026(6) 0.038(6) 0.009(5) 0.022(6) 0.002(5)
C27A 0.022(5) 0.027(5) 0.029(5) 0.001(4) 0.013(4) -0.001(4)
C28A 0.028(6) 0.020(5) 0.031(6) -0.001(4) 0.016(5) 0.003(4)
C29A 0.028(6) 0.028(6) 0.048(7) 0.003(5) 0.021(5) -0.003(5)
C30A 0.021(5) 0.033(7) 0.047(8) -0.015(5) 0.018(5) -0.012(5)
C31A 0.026(5) 0.027(6) 0.023(5) -0.009(4) 0.010(5) -0.002(4)
C32A 0.020(3) 0.012(3) 0.015(3) 0.001(2) 0.008(3) 0.002(3)
C33A 0.020(3) 0.012(3) 0.015(3) 0.001(2) 0.008(3) 0.002(3)

loop_
_atom_type_symbol
_atom_type_description
_atom_type_scat_dispersion_real
_atom_type_scat_dispersion_imag
_atom_type_scat_source
C C 0.0033 0.0016 'International Tables Vol C Tables 4.2.6.8 and 6.1.1.4'
H H 0.0000 0.0000 'International Tables Vol C Tables 4.2.6.8 and 6.1.1.4'
Hf Hf -0.5830 6.1852 'International Tables Vol C Tables 4.2.6.8 and 6.1.1.4'
N N 0.0061 0.0033 'International Tables Vol C Tables 4.2.6.8 and 6.1.1.4'
Si Si 0.0817 0.0704 'International Tables Vol C Tables 4.2.6.8 and 6.1.1.4'

loop_
_geom_angle_atom_site_label_1
_geom_angle_atom_site_label_2
_geom_angle_atom_site_label_3
_geom_angle
_geom_angle_site_symmetry_1
_geom_angle_site_symmetry_3
_geom_angle_publ_flag
N2 Hf1 N1 76.3(3) . . ?
N2 Hf1 N3 117.2(3) . . ?
N2 Hf1 C32 121.1(4) . . ?
N2 Hf1 C33 95.2(3) . . ?
N3 Hf1 N1 81.1(3) . . ?
N3 Hf1 C32 112.9(3) . . ?
N3 Hf1 C33 106.9(3) . . ?
C32 Hf1 N1 83.0(3) . . ?
C32 Hf1 C33 98.2(4) . . ?
C33 Hf1 N1 170.4(3) . . ?
N3 Si1 C2 103.3(4) . . ?
N3 Si1 C30 115.0(5) . . ?
N3 Si1 C31 117.0(5) . . ?
C30 Si1 C2 108.2(5) . . ?
C31 Si1 C2 107.5(5) . . ?
C31 Si1 C30 105.4(6) . . ?
C2 N1 Hf1 115.2(6) . . ?
C2 N1 C6 119.3(8) . . ?
C6 N1 Hf1 125.5(7) . . ?
C13 N2 Hf1 142.0(8) . . ?
Si1 N3 Hf1 121.9(4) . . ?
C18 N3 Hf1 117.7(6) . . ?
C18 N3 Si1 120.3(7) . . ?
N1 C2 Si1 118.2(7) . . ?
N1 C2 C3 122.2(9) . . ?
C3 C2 Si1 119.6(8) . . ?
C2 C3 H3 120.7 . . ?
C4 C3 C2 118.6(10) . . ?
C4 C3 H3 120.7 . . ?
C3 C4 H4 120.6 . . ?
C3 C4 C5 118.9(10) . . ?
C5 C4 H4 120.6 . . ?
C4 C5 H5 119.5 . . ?
C6 C5 C4 120.9(10) . . ?
C6 C5 H5 119.5 . . ?
N1 C6 C5 120.0(9) . . ?
N1 C6 C7 121.5(9) . . ?
C5 C6 C7 118.4(9) . . ?
C8 C7 C6 116.4(10) . . ?
C8 C7 C12 118.2(10) . . ?
C12 C7 C6 125.3(9) . . ?
C7 C8 H8 119.6 . . ?
C7 C8 C9 120.8(12) . . ?
C9 C8 H8 119.6 . . ?
C8 C9 H9 119.9 . . ?
C10 C9 C8 120.3(12) . . ?
C10 C9 H9 119.9 . . ?
C9 C10 H10 119.7 . . ?
C9 C10 C11 120.6(11) . . ?
C11 C10 H10 119.7 . . ?
C10 C11 H11 119.5 . . ?
C10 C11 C12 120.9(11) . . ?
C12 C11 H11 119.5 . . ?
C7 C12 C13 118.3(9) . . ?
C11 C12 C7 119.1(10) . . ?
C11 C12 C13 122.5(9) . . ?
N2 C13 C12 116.5(9) . . ?
N2 C13 C14 124.0(10) . . ?
C12 C13 C14 119.4(8) . . ?
C13 C14 C17 112.3(8) . . ?
C15 C14 C13 106.2(9) . . ?
C15 C14 C17 109.9(9) . . ?
C16 C14 C13 109.5(9) . . ?
C16 C14 C15 110.3(9) . . ?
C16 C14 C17 108.7(10) . . ?
C14 C15 H15A 109.5 . . ?
C14 C15 H15B 109.5 . . ?
C14 C15 H15C 109.5 . . ?
H15A C15 H15B 109.5 . . ?
H15A C15 H15C 109.5 . . ?
H15B C15 H15C 109.5 . . ?
C14 C16 H16A 109.5 . . ?
C14 C16 H16B 109.5 . . ?
C14 C16 H16C 109.5 . . ?
H16A C16 H16B 109.5 . . ?
H16A C16 H16C 109.5 . . ?
H16B C16 H16C 109.5 . . ?
C14 C17 H17A 109.5 . . ?
C14 C17 H17B 109.5 . . ?
C14 C17 H17C 109.5 . . ?
H17A C17 H17B 109.5 . . ?
H17A C17 H17C 109.5 . . ?
H17B C17 H17C 109.5 . . ?
C19 C18 N3 120.2(9) . . ?
C23 C18 N3 119.2(9) . . ?
C23 C18 C19 120.6(9) . . ?
C18 C19 C24 122.2(10) . . ?
C20 C19 C18 118.2(11) . . ?
C20 C19 C24 119.5(11) . . ?
C19 C20 H20 118.7 . . ?
C21 C20 C19 122.6(13) . . ?
C21 C20 H20 118.7 . . ?
C20 C21 H21 120.1 . . ?
C20 C21 C22 119.8(11) . . ?
C22 C21 H21 120.1 . . ?
C21 C22 H22 119.4 . . ?
C21 C22 C23 121.1(12) . . ?
C23 C22 H22 119.4 . . ?
C18 C23 C22 117.6(10) . . ?
C18 C23 C27 124.0(9) . . ?
C22 C23 C27 118.3(10) . . ?
C19 C24 H24 108.5 . . ?
C25 C24 C19 109.6(10) . . ?
C25 C24 H24 108.5 . . ?
C25 C24 C26 110.4(9) . . ?
C26 C24 C19 111.3(9) . . ?
C26 C24 H24 108.5 . . ?
C24 C25 H25A 109.5 . . ?
C24 C25 H25B 109.5 . . ?
C24 C25 H25C 109.5 . . ?
H25A C25 H25B 109.5 . . ?
H25A C25 H25C 109.5 . . ?
H25B C25 H25C 109.5 . . ?
C24 C26 H26A 109.5 . . ?
C24 C26 H26B 109.5 . . ?
C24 C26 H26C 109.5 . . ?
H26A C26 H26B 109.5 . . ?
H26A C26 H26C 109.5 . . ?
H26B C26 H26C 109.5 . . ?
C23 C27 H27 107.6 . . ?
C23 C27 C28 111.9(9) . . ?
C23 C27 C29 111.5(9) . . ?
C28 C27 H27 107.6 . . ?
C29 C27 H27 107.6 . . ?
C29 C27 C28 110.6(9) . . ?
C27 C28 H28A 109.5 . . ?
C27 C28 H28B 109.5 . . ?
C27 C28 H28C 109.5 . . ?
H28A C28 H28B 109.5 . . ?
H28A C28 H28C 109.5 . . ?
H28B C28 H28C 109.5 . . ?
C27 C29 H29A 109.5 . . ?
C27 C29 H29B 109.5 . . ?
C27 C29 H29C 109.5 . . ?
H29A C29 H29B 109.5 . . ?
H29A C29 H29C 109.5 . . ?
H29B C29 H29C 109.5 . . ?
Si1 C30 H30A 109.5 . . ?
Si1 C30 H30B 109.5 . . ?
Si1 C30 H30C 109.5 . . ?
H30A C30 H30B 109.5 . . ?
H30A C30 H30C 109.5 . . ?
H30B C30 H30C 109.5 . . ?
Si1 C31 H31A 109.5 . . ?
Si1 C31 H31B 109.5 . . ?
Si1 C31 H31C 109.5 . . ?
H31A C31 H31B 109.5 . . ?
H31A C31 H31C 109.5 . . ?
H31B C31 H31C 109.5 . . ?
Hf1 C32 H32A 109.5 . . ?
Hf1 C32 H32B 109.5 . . ?
Hf1 C32 H32C 109.5 . . ?
H32A C32 H32B 109.5 . . ?
H32A C32 H32C 109.5 . . ?
H32B C32 H32C 109.5 . . ?
Hf1 C33 H33A 109.5 . . ?
Hf1 C33 H33B 109.5 . . ?
Hf1 C33 H33C 109.5 . . ?
H33A C33 H33B 109.5 . . ?
H33A C33 H33C 109.5 . . ?
H33B C33 H33C 109.5 . . ?
N2A Hf1A N1A 75.8(3) . . ?
N2A Hf1A N3A 117.1(3) . . ?
N2A Hf1A C32A 121.3(3) . . ?
N2A Hf1A C33A 95.1(3) . . ?
N3A Hf1A N1A 81.0(3) . . ?
N3A Hf1A C32A 112.8(3) . . ?
N3A Hf1A C33A 107.4(3) . . ?
C32A Hf1A N1A 83.6(3) . . ?
C32A Hf1A C33A 97.8(3) . . ?
C33A Hf1A N1A 169.9(3) . . ?
N3A Si1A C2A 102.9(4) . . ?
N3A Si1A C30A 114.7(5) . . ?
N3A Si1A C31A 116.7(5) . . ?
C2A Si1A C30A 107.3(6) . . ?
C31A Si1A C2A 108.1(5) . . ?
C31A Si1A C30A 106.6(5) . . ?
C2A N1A Hf1A 114.2(6) . . ?
C6A N1A Hf1A 125.9(6) . . ?
C6A N1A C2A 119.8(8) . . ?
C13A N2A Hf1A 141.4(8) . . ?
Si1A N3A Hf1A 122.7(4) . . ?
C18A N3A Hf1A 118.2(6) . . ?
C18A N3A Si1A 119.0(7) . . ?
N1A C2A Si1A 118.3(7) . . ?
N1A C2A C3A 120.0(9) . . ?
C3A C2A Si1A 121.7(8) . . ?
C2A C3A H3A 119.7 . . ?
C4A C3A C2A 120.6(11) . . ?
C4A C3A H3A 119.7 . . ?
C3A C4A H4A 120.1 . . ?
C3A C4A C5A 119.7(11) . . ?
C5A C4A H4A 120.1 . . ?
C4A C5A H5A 120.8 . . ?
C6A C5A C4A 118.5(11) . . ?
C6A C5A H5A 120.8 . . ?
N1A C6A C5A 121.4(10) . . ?
N1A C6A C7A 120.8(8) . . ?
C5A C6A C7A 117.9(9) . . ?
C8A C7A C6A 116.0(10) . . ?
C8A C7A C12A 119.2(10) . . ?
C12A C7A C6A 124.7(10) . . ?
C7A C8A H8A 119.2 . . ?
C9A C8A C7A 121.5(11) . . ?
C9A C8A H8A 119.2 . . ?
C8A C9A H9A 120.7 . . ?
C10A C9A C8A 118.6(11) . . ?
C10A C9A H9A 120.7 . . ?
C9A C10A H10A 119.7 . . ?
C9A C10A C11A 120.5(11) . . ?
C11A C10A H10A 119.7 . . ?
C10A C11A H11A 119.4 . . ?
C12A C11A C10A 121.1(12) . . ?
C12A C11A H11A 119.4 . . ?
C7A C12A C13A 118.8(9) . . ?
C11A C12A C7A 119.1(11) . . ?
C11A C12A C13A 121.9(10) . . ?
N2A C13A C12A 118.7(9) . . ?
N2A C13A C14A 122.6(9) . . ?
C12A C13A C14A 118.4(9) . . ?
C13A C14A C15A 108.0(9) . . ?
C13A C14A C17A 110.9(9) . . ?
C15A C14A C17A 109.1(9) . . ?
C16A C14A C13A 110.2(8) . . ?
C16A C14A C15A 109.7(9) . . ?
C16A C14A C17A 109.0(10) . . ?
C14A C15A H15D 109.5 . . ?
C14A C15A H15E 109.5 . . ?
C14A C15A H15F 109.5 . . ?
H15D C15A H15E 109.5 . . ?
H15D C15A H15F 109.5 . . ?
H15E C15A H15F 109.5 . . ?
C14A C16A H16D 109.5 . . ?
C14A C16A H16E 109.5 . . ?
C14A C16A H16F 109.5 . . ?
H16D C16A H16E 109.5 . . ?
H16D C16A H16F 109.5 . . ?
H16E C16A H16F 109.5 . . ?
C14A C17A H17D 109.5 . . ?
C14A C17A H17E 109.5 . . ?
C14A C17A H17F 109.5 . . ?
H17D C17A H17E 109.5 . . ?
H17D C17A H17F 109.5 . . ?
H17E C17A H17F 109.5 . . ?
C19A C18A N3A 120.1(9) . . ?
C23A C18A N3A 120.0(8) . . ?
C23A C18A C19A 119.8(9) . . ?
C18A C19A C24A 123.3(9) . . ?
C20A C19A C18A 118.2(10) . . ?
C20A C19A C24A 118.5(9) . . ?
C19A C20A H20A 118.9 . . ?
C19A C20A C21A 122.1(10) . . ?
C21A C20A H20A 118.9 . . ?
C20A C21A H21A 120.5 . . ?
C22A C21A C20A 119.0(10) . . ?
C22A C21A H21A 120.5 . . ?
C21A C22A H22A 118.9 . . ?
C21A C22A C23A 122.2(10) . . ?
C23A C22A H22A 118.9 . . ?
C18A C23A C27A 121.7(9) . . ?
C22A C23A C18A 118.5(9) . . ?
C22A C23A C27A 119.8(9) . . ?
C19A C24A H24A 107.5 . . ?
C19A C24A C25A 110.5(10) . . ?
C19A C24A C26A 114.5(9) . . ?
C25A C24A H24A 107.5 . . ?
C26A C24A H24A 107.5 . . ?
C26A C24A C25A 109.0(9) . . ?
C24A C25A H25D 109.5 . . ?
C24A C25A H25E 109.5 . . ?
C24A C25A H25F 109.5 . . ?
H25D C25A H25E 109.5 . . ?
H25D C25A H25F 109.5 . . ?
H25E C25A H25F 109.5 . . ?
C24A C26A H26D 109.5 . . ?
C24A C26A H26E 109.5 . . ?
C24A C26A H26F 109.5 . . ?
H26D C26A H26E 109.5 . . ?
H26D C26A H26F 109.5 . . ?
H26E C26A H26F 109.5 . . ?
C23A C27A H27A 107.9 . . ?
C23A C27A C28A 111.1(9) . . ?
C23A C27A C29A 112.0(9) . . ?
C28A C27A H27A 107.9 . . ?
C28A C27A C29A 110.0(9) . . ?
C29A C27A H27A 107.9 . . ?
C27A C28A H28D 109.5 . . ?
C27A C28A H28E 109.5 . . ?
C27A C28A H28F 109.5 . . ?
H28D C28A H28E 109.5 . . ?
H28D C28A H28F 109.5 . . ?
H28E C28A H28F 109.5 . . ?
C27A C29A H29D 109.5 . . ?
C27A C29A H29E 109.5 . . ?
C27A C29A H29F 109.5 . . ?
H29D C29A H29E 109.5 . . ?
H29D C29A H29F 109.5 . . ?
H29E C29A H29F 109.5 . . ?
Si1A C30A H30D 109.5 . . ?
Si1A C30A H30E 109.5 . . ?
Si1A C30A H30F 109.5 . . ?
H30D C30A H30E 109.5 . . ?
H30D C30A H30F 109.5 . . ?
H30E C30A H30F 109.5 . . ?
Si1A C31A H31D 109.5 . . ?
Si1A C31A H31E 109.5 . . ?
Si1A C31A H31F 109.5 . . ?
H31D C31A H31E 109.5 . . ?
H31D C31A H31F 109.5 . . ?
H31E C31A H31F 109.5 . . ?
Hf1A C32A H32D 109.5 . . ?
Hf1A C32A H32E 109.5 . . ?
Hf1A C32A H32F 109.5 . . ?
H32D C32A H32E 109.5 . . ?
H32D C32A H32F 109.5 . . ?
H32E C32A H32F 109.5 . . ?
Hf1A C33A H33D 109.5 . . ?
Hf1A C33A H33E 109.5 . . ?
Hf1A C33A H33F 109.5 . . ?
H33D C33A H33E 109.5 . . ?
H33D C33A H33F 109.5 . . ?
H33E C33A H33F 109.5 . . ?

loop_
_geom_bond_atom_site_label_1
_geom_bond_atom_site_label_2
_geom_bond_distance
_geom_bond_site_symmetry_2
_geom_bond_publ_flag
Hf1 N1 2.434(7) . ?
Hf1 N2 2.034(9) . ?
Hf1 N3 2.090(9) . ?
Hf1 C32 2.221(10) . ?
Hf1 C33 2.286(9) . ?
Si1 N3 1.708(8) . ?
Si1 C2 1.883(10) . ?
Si1 C30 1.865(11) . ?
Si1 C31 1.854(11) . ?
N1 C2 1.355(12) . ?
N1 C6 1.363(13) . ?
N2 C13 1.250(12) . ?
N3 C18 1.451(12) . ?
C2 C3 1.392(13) . ?
C3 H3 0.9500 . ?
C3 C4 1.382(16) . ?
C4 H4 0.9500 . ?
C4 C5 1.386(16) . ?
C5 H5 0.9500 . ?
C5 C6 1.382(14) . ?
C6 C7 1.467(14) . ?
C7 C8 1.391(15) . ?
C7 C12 1.413(14) . ?
C8 H8 0.9500 . ?
C8 C9 1.405(16) . ?
C9 H9 0.9500 . ?
C9 C10 1.340(18) . ?
C10 H10 0.9500 . ?
C10 C11 1.379(16) . ?
C11 H11 0.9500 . ?
C11 C12 1.397(14) . ?
C12 C13 1.526(14) . ?
C13 C14 1.529(14) . ?
C14 C15 1.524(14) . ?
C14 C16 1.510(16) . ?
C14 C17 1.529(15) . ?
C15 H15A 0.9800 . ?
C15 H15B 0.9800 . ?
C15 H15C 0.9800 . ?
C16 H16A 0.9800 . ?
C16 H16B 0.9800 . ?
C16 H16C 0.9800 . ?
C17 H17A 0.9800 . ?
C17 H17B 0.9800 . ?
C17 H17C 0.9800 . ?
C18 C19 1.412(14) . ?
C18 C23 1.403(14) . ?
C19 C20 1.388(16) . ?
C19 C24 1.543(15) . ?
C20 H20 0.9500 . ?
C20 C21 1.36(2) . ?
C21 H21 0.9500 . ?
C21 C22 1.365(18) . ?
C22 H22 0.9500 . ?
C22 C23 1.431(14) . ?
C23 C27 1.526(14) . ?
C24 H24 1.0000 . ?
C24 C25 1.516(15) . ?
C24 C26 1.529(15) . ?
C25 H25A 0.9800 . ?
C25 H25B 0.9800 . ?
C25 H25C 0.9800 . ?
C26 H26A 0.9800 . ?
C26 H26B 0.9800 . ?
C26 H26C 0.9800 . ?
C27 H27 1.0000 . ?
C27 C28 1.553(16) . ?
C27 C29 1.528(14) . ?
C28 H28A 0.9800 . ?
C28 H28B 0.9800 . ?
C28 H28C 0.9800 . ?
C29 H29A 0.9800 . ?
C29 H29B 0.9800 . ?
C29 H29C 0.9800 . ?
C30 H30A 0.9800 . ?
C30 H30B 0.9800 . ?
C30 H30C 0.9800 . ?
C31 H31A 0.9800 . ?
C31 H31B 0.9800 . ?
C31 H31C 0.9800 . ?
C32 H32A 0.9800 . ?
C32 H32B 0.9800 . ?
C32 H32C 0.9800 . ?
C33 H33A 0.9800 . ?
C33 H33B 0.9800 . ?
C33 H33C 0.9800 . ?
Hf1A N1A 2.446(7) . ?
Hf1A N2A 2.043(8) . ?
Hf1A N3A 2.066(9) . ?
Hf1A C32A 2.207(9) . ?
Hf1A C33A 2.288(9) . ?
Si1A N3A 1.710(8) . ?
Si1A C2A 1.873(10) . ?
Si1A C30A 1.875(12) . ?
Si1A C31A 1.860(11) . ?
N1A C2A 1.375(12) . ?
N1A C6A 1.358(12) . ?
N2A C13A 1.246(12) . ?
N3A C18A 1.450(12) . ?
C2A C3A 1.391(14) . ?
C3A H3A 0.9500 . ?
C3A C4A 1.361(16) . ?
C4A H4A 0.9500 . ?
C4A C5A 1.406(17) . ?
C5A H5A 0.9500 . ?
C5A C6A 1.394(14) . ?
C6A C7A 1.485(14) . ?
C7A C8A 1.401(15) . ?
C7A C12A 1.410(15) . ?
C8A H8A 0.9500 . ?
C8A C9A 1.387(16) . ?
C9A H9A 0.9500 . ?
C9A C10A 1.385(17) . ?
C10A H10A 0.9500 . ?
C10A C11A 1.400(17) . ?
C11A H11A 0.9500 . ?
C11A C12A 1.373(14) . ?
C12A C13A 1.502(14) . ?
C13A C14A 1.537(14) . ?
C14A C15A 1.543(14) . ?
C14A C16A 1.519(14) . ?
C14A C17A 1.553(16) . ?
C15A H15D 0.9800 . ?
C15A H15E 0.9800 . ?
C15A H15F 0.9800 . ?
C16A H16D 0.9800 . ?
C16A H16E 0.9800 . ?
C16A H16F 0.9800 . ?
C17A H17D 0.9800 . ?
C17A H17E 0.9800 . ?
C17A H17F 0.9800 . ?
C18A C19A 1.431(13) . ?
C18A C23A 1.412(13) . ?
C19A C20A 1.386(14) . ?
C19A C24A 1.499(15) . ?
C20A H20A 0.9500 . ?
C20A C21A 1.392(15) . ?
C21A H21A 0.9500 . ?
C21A C22A 1.364(15) . ?
C22A H22A 0.9500 . ?
C22A C23A 1.400(13) . ?
C23A C27A 1.514(14) . ?
C24A H24A 1.0000 . ?
C24A C25A 1.569(15) . ?
C24A C26A 1.514(15) . ?
C25A H25D 0.9800 . ?
C25A H25E 0.9800 . ?
C25A H25F 0.9800 . ?
C26A H26D 0.9800 . ?
C26A H26E 0.9800 . ?
C26A H26F 0.9800 . ?
C27A H27A 1.0000 . ?
C27A C28A 1.520(14) . ?
C27A C29A 1.525(14) . ?
C28A H28D 0.9800 . ?
C28A H28E 0.9800 . ?
C28A H28F 0.9800 . ?
C29A H29D 0.9800 . ?
C29A H29E 0.9800 . ?
C29A H29F 0.9800 . ?
C30A H30D 0.9800 . ?
C30A H30E 0.9800 . ?
C30A H30F 0.9800 . ?
C31A H31D 0.9800 . ?
C31A H31E 0.9800 . ?
C31A H31F 0.9800 . ?
C32A H32D 0.9800 . ?
C32A H32E 0.9800 . ?
C32A H32F 0.9800 . ?
C33A H33D 0.9800 . ?
C33A H33E 0.9800 . ?
C33A H33F 0.9800 . ?

loop_
_geom_torsion_atom_site_label_1
_geom_torsion_atom_site_label_2
_geom_torsion_atom_site_label_3
_geom_torsion_atom_site_label_4
_geom_torsion
_geom_torsion_site_symmetry_1
_geom_torsion_site_symmetry_2
_geom_torsion_site_symmetry_3
_geom_torsion_site_symmetry_4
_geom_torsion_publ_flag
Hf1 N1 C2 Si1 0.4(9) . . . . ?
Hf1 N1 C2 C3 178.5(8) . . . . ?
Hf1 N1 C6 C5 178.6(8) . . . . ?
Hf1 N1 C6 C7 1.2(14) . . . . ?
Hf1 N2 C13 C12 23.9(16) . . . . ?
Hf1 N2 C13 C14 -153.6(9) . . . . ?
Hf1 N3 C18 C19 87.0(10) . . . . ?
Hf1 N3 C18 C23 -92.5(9) . . . . ?
Si1 N3 C18 C19 -92.9(10) . . . . ?
Si1 N3 C18 C23 87.6(10) . . . . ?
Si1 C2 C3 C4 -178.8(10) . . . . ?
N1 C2 C3 C4 3.0(18) . . . . ?
N1 C6 C7 C8 -126.4(11) . . . . ?
N1 C6 C7 C12 56.3(15) . . . . ?
N2 C13 C14 C15 123.1(11) . . . . ?
N2 C13 C14 C16 4.0(14) . . . . ?
N2 C13 C14 C17 -116.8(12) . . . . ?
N3 Si1 C2 N1 -3.4(9) . . . . ?
N3 Si1 C2 C3 178.3(9) . . . . ?
N3 C18 C19 C20 -178.9(10) . . . . ?
N3 C18 C19 C24 -2.3(15) . . . . ?
N3 C18 C23 C22 178.8(9) . . . . ?
N3 C18 C23 C27 2.6(14) . . . . ?
C2 Si1 N3 Hf1 5.7(6) . . . . ?
C2 Si1 N3 C18 -174.5(7) . . . . ?
C2 N1 C6 C5 -2.0(15) . . . . ?
C2 N1 C6 C7 -179.3(9) . . . . ?
C2 C3 C4 C5 -2(2) . . . . ?
C3 C4 C5 C6 -1(2) . . . . ?
C4 C5 C6 N1 3(2) . . . . ?
C4 C5 C6 C7 -179.7(12) . . . . ?
C5 C6 C7 C8 56.2(15) . . . . ?
C5 C6 C7 C12 -121.1(12) . . . . ?
C6 N1 C2 Si1 -179.2(7) . . . . ?
C6 N1 C2 C3 -1.0(15) . . . . ?
C6 C7 C8 C9 -178.6(10) . . . . ?
C6 C7 C12 C11 177.7(10) . . . . ?
C6 C7 C12 C13 -5.8(15) . . . . ?
C7 C8 C9 C10 -0.5(18) . . . . ?
C7 C12 C13 N2 -67.2(12) . . . . ?
C7 C12 C13 C14 110.4(10) . . . . ?
C8 C7 C12 C11 0.5(15) . . . . ?
C8 C7 C12 C13 177.0(9) . . . . ?
C8 C9 C10 C11 2.9(18) . . . . ?
C9 C10 C11 C12 -3.6(17) . . . . ?
C10 C11 C12 C7 1.9(15) . . . . ?
C10 C11 C12 C13 -174.5(9) . . . . ?
C11 C12 C13 N2 109.1(12) . . . . ?
C11 C12 C13 C14 -73.2(12) . . . . ?
C12 C7 C8 C9 -1.2(16) . . . . ?
C12 C13 C14 C15 -54.4(12) . . . . ?
C12 C13 C14 C16 -173.4(9) . . . . ?
C12 C13 C14 C17 65.7(12) . . . . ?
C18 C19 C20 C21 -0.3(17) . . . . ?
C18 C19 C24 C25 -111.3(12) . . . . ?
C18 C19 C24 C26 126.4(11) . . . . ?
C18 C23 C27 C28 -126.8(11) . . . . ?
C18 C23 C27 C29 108.8(11) . . . . ?
C19 C18 C23 C22 -0.7(15) . . . . ?
C19 C18 C23 C27 -176.9(9) . . . . ?
C19 C20 C21 C22 0.1(18) . . . . ?
C20 C19 C24 C25 65.2(13) . . . . ?
C20 C19 C24 C26 -57.1(14) . . . . ?
C20 C21 C22 C23 -0.2(18) . . . . ?
C21 C22 C23 C18 0.5(16) . . . . ?
C21 C22 C23 C27 176.9(10) . . . . ?
C22 C23 C27 C28 57.0(13) . . . . ?
C22 C23 C27 C29 -67.4(12) . . . . ?
C23 C18 C19 C20 0.6(15) . . . . ?
C23 C18 C19 C24 177.1(9) . . . . ?
C24 C19 C20 C21 -177.0(10) . . . . ?
C30 Si1 N3 Hf1 -112.0(6) . . . . ?
C30 Si1 N3 C18 67.9(9) . . . . ?
C30 Si1 C2 N1 118.8(8) . . . . ?
C30 Si1 C2 C3 -59.4(10) . . . . ?
C31 Si1 N3 Hf1 123.5(5) . . . . ?
C31 Si1 N3 C18 -56.7(9) . . . . ?
C31 Si1 C2 N1 -127.8(8) . . . . ?
C31 Si1 C2 C3 54.0(10) . . . . ?
Hf1A N1A C2A Si1A -0.5(10) . . . . ?
Hf1A N1A C2A C3A 178.9(9) . . . . ?
Hf1A N1A C6A C5A -179.5(9) . . . . ?
Hf1A N1A C6A C7A 1.7(14) . . . . ?
Hf1A N2A C13A C12A -18.5(16) . . . . ?
Hf1A N2A C13A C14A 155.2(9) . . . . ?
Hf1A N3A C18A C19A -85.2(9) . . . . ?
Hf1A N3A C18A C23A 92.0(9) . . . . ?
Si1A N3A C18A C19A 92.4(9) . . . . ?
Si1A N3A C18A C23A -90.4(10) . . . . ?
Si1A C2A C3A C4A -179.3(11) . . . . ?
N1A C2A C3A C4A 1.3(19) . . . . ?
N1A C6A C7A C8A 123.9(11) . . . . ?
N1A C6A C7A C12A -59.2(15) . . . . ?
N2A C13A C14A C15A -121.5(11) . . . . ?
N2A C13A C14A C16A -1.7(14) . . . . ?
N2A C13A C14A C17A 119.0(11) . . . . ?
N3A Si1A C2A N1A 5.8(9) . . . . ?
N3A Si1A C2A C3A -173.7(9) . . . . ?
N3A C18A C19A C20A -179.6(9) . . . . ?
N3A C18A C19A C24A 0.1(14) . . . . ?
N3A C18A C23A C22A 179.9(9) . . . . ?
N3A C18A C23A C27A -1.8(14) . . . . ?
C2A Si1A N3A Hf1A -9.8(6) . . . . ?
C2A Si1A N3A C18A 172.6(7) . . . . ?
C2A N1A C6A C5A 1.4(16) . . . . ?
C2A N1A C6A C7A -177.4(9) . . . . ?
C2A C3A C4A C5A 0(2) . . . . ?
C3A C4A C5A C6A 0(2) . . . . ?
C4A C5A C6A N1A 0(2) . . . . ?
C4A C5A C6A C7A 178.6(13) . . . . ?
C5A C6A C7A C8A -54.9(15) . . . . ?
C5A C6A C7A C12A 122.0(12) . . . . ?
C6A N1A C2A Si1A 178.7(8) . . . . ?
C6A N1A C2A C3A -1.9(15) . . . . ?
C6A C7A C8A C9A 178.0(11) . . . . ?
C6A C7A C12A C11A -177.3(10) . . . . ?
C6A C7A C12A C13A 8.0(15) . . . . ?
C7A C8A C9A C10A 0.3(19) . . . . ?
C7A C12A C13A N2A 64.2(12) . . . . ?
C7A C12A C13A C14A -109.8(11) . . . . ?
C8A C7A C12A C11A -0.5(15) . . . . ?
C8A C7A C12A C13A -175.2(9) . . . . ?
C8A C9A C10A C11A -2.0(19) . . . . ?
C9A C10A C11A C12A 2.5(18) . . . . ?
C10A C11A C12A C7A -1.2(16) . . . . ?
C10A C11A C12A C13A 173.3(10) . . . . ?
C11A C12A C13A N2A -110.4(12) . . . . ?
C11A C12A C13A C14A 75.6(12) . . . . ?
C12A C7A C8A C9A 0.9(17) . . . . ?
C12A C13A C14A C15A 52.3(12) . . . . ?
C12A C13A C14A C16A 172.1(9) . . . . ?
C12A C13A C14A C17A -67.2(12) . . . . ?
C18A C19A C20A C21A -1.3(15) . . . . ?
C18A C19A C24A C25A 112.3(11) . . . . ?
C18A C19A C24A C26A -124.1(11) . . . . ?
C18A C23A C27A C28A 127.3(10) . . . . ?
C18A C23A C27A C29A -109.3(11) . . . . ?
C19A C18A C23A C22A -2.9(14) . . . . ?
C19A C18A C23A C27A 175.4(9) . . . . ?
C19A C20A C21A C22A -0.9(16) . . . . ?
C20A C19A C24A C25A -68.0(13) . . . . ?
C20A C19A C24A C26A 55.6(13) . . . . ?
C20A C21A C22A C23A 1.3(15) . . . . ?
C21A C22A C23A C18A 0.6(15) . . . . ?
C21A C22A C23A C27A -177.7(9) . . . . ?
C22A C23A C27A C28A -54.4(13) . . . . ?
C22A C23A C27A C29A 69.0(13) . . . . ?
C23A C18A C19A C20A 3.2(14) . . . . ?
C23A C18A C19A C24A -177.1(9) . . . . ?
C24A C19A C20A C21A 179.0(9) . . . . ?
C30A Si1A N3A Hf1A 106.4(6) . . . . ?
C30A Si1A N3A C18A -71.1(8) . . . . ?
C30A Si1A C2A N1A -115.6(8) . . . . ?
C30A Si1A C2A C3A 65.0(11) . . . . ?
C31A Si1A N3A Hf1A -127.9(5) . . . . ?
C31A Si1A N3A C18A 54.5(8) . . . . ?
C31A Si1A C2A N1A 129.8(8) . . . . ?
C31A Si1A C2A C3A -49.6(11) . . . . ?

loop_
_twin_individual_id
_twin_individual_mass_fraction_refined
1 0.761(12)
2 0.239(12)
